data_8000489
loop_
_publ_author_name
'Nie, Xiancheng'
'Su, Hao'
'Wang, Tao'
'Miao, Hui'
'Chen, Biao'
'Zhang, Guoqing'

_publ_section_title
;
 Aromatic Electrophilic Directing for Fluorescence and Room-Temperature
 Phosphorescence Modulation.
;
_journal_issue 12
_journal_name_full 'The journal of physical chemistry letters'
_journal_page_first 3099
_journal_page_last 3105
_journal_paper_doi 10.1021/acs.jpclett.1c00520
_journal_volume 12
_journal_year 2021
_chemical_formula_moiety 'C25 H19 N O'
_chemical_formula_sum 'C25 H19 N O'
_chemical_formula_weight 349.41
_space_group_crystal_system monoclinic
_space_group_IT_number 14
_space_group_name_Hall '-P 2ybc'
_space_group_name_H-M_alt 'P 1 21/c 1'
_atom_sites_solution_hydrogens geom
_audit_creation_date 2020-11-13
_audit_creation_method
;
Olex2 1.2
(compiled 2018.05.29 svn.r3508 for OlexSys, GUI svn.r5506)
;
_cell_angle_alpha 90
_cell_angle_beta 112.7635(16)
_cell_angle_gamma 90
_cell_formula_units_Z 8
_cell_length_a 20.4508(3)
_cell_length_b 11.98222(13)
_cell_length_c 16.4820(2)
_cell_measurement_reflns_used 7461
_cell_measurement_temperature 290(2)
_cell_measurement_theta_max 70.1140
_cell_measurement_theta_min 4.3650
_cell_volume 3724.26(9)
_computing_cell_refinement 'CrysAlisPro 1.171.40.53 (Rigaku OD, 2019)'
_computing_data_collection 'CrysAlisPro 1.171.40.53 (Rigaku OD, 2019)'
_computing_data_reduction 'CrysAlisPro 1.171.40.53 (Rigaku OD, 2019)'
_computing_molecular_graphics 'Olex2 (Dolomanov et al., 2009)'
_computing_publication_material 'Olex2 (Dolomanov et al., 2009)'
_computing_structure_refinement 'ShelXL (Sheldrick, 2015)'
_diffrn_ambient_temperature 290(2)
_diffrn_detector 'CCD plate'
_diffrn_detector_area_resol_mean 5.2169
_diffrn_detector_type AtlasS2
_diffrn_measured_fraction_theta_full 0.993
_diffrn_measured_fraction_theta_max 0.974
_diffrn_measurement_details
;
List of Runs (angles in degrees, time in seconds):

  # Type    Start    End  Width  t~exp~   \w     \q     \k     \f   Frames
--------------------------------------------------------------------------
  1  \w   -106.00 -81.00   1.00    2.00    --  -40.80-140.00-108.00   25
  2  \w   -113.00 -22.00   1.00    2.00    --  -40.80 -38.00 120.00   91
  3  \w   -112.00 -28.00   1.00    2.00    --  -40.80 -38.00-150.00   84
  4  \w     92.00 118.00   1.00    4.00    --   99.68 -77.00 -30.00   26
  5  \w     28.00 105.00   1.00    4.00    --   99.68 -61.00-150.00   77
  6  \w     19.00  49.00   1.00    4.00    --   99.68 -94.00 -30.00   30
  7  \w     76.00 173.00   1.00    4.00    --   99.68  30.00  60.00   97
  8  \w     99.00 165.00   1.00    4.00    --   99.68 125.00 -60.00   66
  9  \w     32.00  74.00   1.00    4.00    --   99.68 -77.00 -30.00   42
 10  \w     99.00 142.00   1.00    4.00    --   99.68 125.00 -30.00   43
 11  \w     88.00 122.00   1.00    4.00    --   99.68  77.00 -90.00   34
;
_diffrn_measurement_device 'four-circle diffractometer'
_diffrn_measurement_device_type 'SuperNova, Dual, Cu at home/near, AtlasS2'
_diffrn_measurement_method '\w scans'
_diffrn_orient_matrix_type 'CrysAlisPro convention (1999,Acta A55,543-557)'
_diffrn_orient_matrix_UB_11 -0.0152154000
_diffrn_orient_matrix_UB_12 0.0674741000
_diffrn_orient_matrix_UB_13 -0.0849351000
_diffrn_orient_matrix_UB_21 0.0802056000
_diffrn_orient_matrix_UB_22 0.0086568000
_diffrn_orient_matrix_UB_23 0.0218981000
_diffrn_orient_matrix_UB_31 -0.0030417000
_diffrn_orient_matrix_UB_32 -0.1091166000
_diffrn_orient_matrix_UB_33 -0.0507791000
_diffrn_radiation_monochromator mirror
_diffrn_radiation_probe x-ray
_diffrn_radiation_type CuK\a
_diffrn_radiation_wavelength 1.54184
_diffrn_reflns_av_R_equivalents 0.0199
_diffrn_reflns_av_unetI/netI 0.0238
_diffrn_reflns_Laue_measured_fraction_full 0.993
_diffrn_reflns_Laue_measured_fraction_max 0.974
_diffrn_reflns_limit_h_max 22
_diffrn_reflns_limit_h_min -24
_diffrn_reflns_limit_k_max 10
_diffrn_reflns_limit_k_min -14
_diffrn_reflns_limit_l_max 19
_diffrn_reflns_limit_l_min -19
_diffrn_reflns_number 14150
_diffrn_reflns_point_group_measured_fraction_full 0.993
_diffrn_reflns_point_group_measured_fraction_max 0.974
_diffrn_reflns_theta_full 67.684
_diffrn_reflns_theta_max 69.999
_diffrn_reflns_theta_min 4.372
_diffrn_source 'micro-focus sealed X-ray tube'
_diffrn_source_type 'SuperNova (Cu) X-ray Source'
_exptl_absorpt_coefficient_mu 0.588
_exptl_absorpt_correction_T_max 1.00000
_exptl_absorpt_correction_T_min 0.95728
_exptl_absorpt_correction_type multi-scan
_exptl_absorpt_process_details
;
CrysAlisPro 1.171.40.53 (Rigaku Oxford Diffraction, 2019)
Empirical absorption correction using spherical harmonics,
 implemented in SCALE3 ABSPACK scaling algorithm.
;
_exptl_crystal_density_diffrn 1.246
_exptl_crystal_description block
_exptl_crystal_F_000 1472
_exptl_crystal_size_max 0.22
_exptl_crystal_size_mid 0.2
_exptl_crystal_size_min 0.17
_refine_diff_density_max 0.167
_refine_diff_density_min -0.213
_refine_diff_density_rms 0.032
_refine_ls_extinction_coef 0.00143(11)
_refine_ls_extinction_expression Fc^*^=kFc[1+0.001xFc^2^\l^3^/sin(2\q)]^-1/4^
_refine_ls_extinction_method SHELXL
_refine_ls_goodness_of_fit_ref 1.020
_refine_ls_hydrogen_treatment constr
_refine_ls_matrix_type full
_refine_ls_number_parameters 490
_refine_ls_number_reflns 6876
_refine_ls_number_restraints 0
_refine_ls_restrained_S_all 1.020
_refine_ls_R_factor_all 0.0445
_refine_ls_R_factor_gt 0.0377
_refine_ls_shift/su_max 0.001
_refine_ls_shift/su_mean 0.000
_refine_ls_structure_factor_coef Fsqd
_refine_ls_weighting_details 'w=1/[\s^2^(Fo^2^)+(0.0579P)^2^+0.5395P] where P=(Fo^2^+2Fc^2^)/3'
_refine_ls_weighting_scheme calc
_refine_ls_wR_factor_gt 0.1021
_refine_ls_wR_factor_ref 0.1086
_reflns_Friedel_coverage 0.000
_reflns_number_gt 5872
_reflns_number_total 6876
_reflns_threshold_expression 'I > 2\s(I)'
_cod_data_source_file jz1c00520_si_005.cif
_cod_data_source_block xc20ch3
_cod_depositor_comments 'Adding full bibliography for 8000485--8000490.cif.'
_cod_database_code 8000489
_shelxl_version_number 2013-4
_chemical_oxdiff_formula c20h20n2o2
_shelx_space_group_comment
;
The symmetry employed for this shelxl refinement is uniquely defined
by the following loop, which should always be used as a source of
symmetry information in preference to the above space-group names.
They are only intended as comments.
;
_shelx_estimated_absorpt_t_max 0.907
_shelx_estimated_absorpt_t_min 0.882
_reflns_odcompleteness_completeness 99.91
_reflns_odcompleteness_iscentric 1
_reflns_odcompleteness_theta 64.99
_olex2_refinement_description
;
1. Fixed Uiso
 At 1.2 times of:
  All C(H) groups
 At 1.5 times of:
  All C(H,H,H) groups
2.a Aromatic/amide H refined with riding coordinates:
 C49(H49), C48(H48), C24(H24), C36(H36), C23(H23), C45(H45), C39(H39),
 C15(H15), C46(H46), C18(H18), C11(H11), C20(H20), C27(H27), C42(H42), C2(H2),
 C33(H33), C35(H35), C21(H21), C34(H34), C30(H30), C16(H16), C10(H10), C40(H40),
  C41(H41), C8(H8), C17(H17), C5(H5), C28(H28), C3(H3), C9(H9), C4(H4), C29(H29)
2.b Idealised Me refined as rotating group:
 C50(H50A,H50B,H50C), C25(H25A,H25B,H25C)
;
_olex2_submission_special_instructions 'No special instructions were received'
_oxdiff_exptl_absorpt_empirical_details
;
Empirical correction (ABSPACK) includes:
- Absorption correction using spherical harmonics
- Frame scaling
;
_oxdiff_exptl_absorpt_empirical_full_max 1.219
_oxdiff_exptl_absorpt_empirical_full_min 0.852

loop_
_space_group_symop_operation_xyz
'x, y, z'
'-x, y+1/2, -z+1/2'
'-x, -y, -z'
'x, -y-1/2, z-1/2'

loop_
_atom_site_label
_atom_site_type_symbol
_atom_site_fract_x
_atom_site_fract_y
_atom_site_fract_z
_atom_site_U_iso_or_equiv
_atom_site_adp_type
_atom_site_occupancy
_atom_site_site_symmetry_order
_atom_site_calc_flag
_atom_site_refinement_flags_posn
_atom_site_refinement_flags_adp
_atom_site_refinement_flags_occupancy
_atom_site_disorder_assembly
_atom_site_disorder_group
O2 O 0.30578(5) -0.35003(8) 0.36607(7) 0.0549(3) Uani 1 1 d . . . . .
N1 N 0.98282(5) 0.58609(8) 0.68467(7) 0.0399(2) Uani 1 1 d . . . . .
N2 N 0.46883(5) 0.08299(8) 0.30145(7) 0.0391(2) Uani 1 1 d . . . . .
O1 O 0.79426(6) 0.21112(11) 0.42613(7) 0.0710(3) Uani 1 1 d . . . . .
C37 C 0.44085(6) 0.17947(10) 0.32236(8) 0.0383(3) Uani 1 1 d . . . . .
C44 C 0.47223(6) -0.14127(10) 0.37759(8) 0.0385(3) Uani 1 1 d . . . . .
C26 C 0.42602(6) 0.05087(10) 0.21632(8) 0.0395(3) Uani 1 1 d . . . . .
C14 C 1.04363(6) 0.42564(10) 0.65328(8) 0.0386(3) Uani 1 1 d . . . . .
C32 C 0.37846(6) 0.20827(10) 0.25046(9) 0.0412(3) Uani 1 1 d . . . . .
C13 C 1.04666(6) 0.52911(10) 0.69358(8) 0.0387(3) Uani 1 1 d . . . . .
C19 C 0.97563(6) 0.37348(10) 0.59540(8) 0.0388(3) Uani 1 1 d . . . . .
C12 C 0.95296(6) 0.67733(10) 0.63108(8) 0.0408(3) Uani 1 1 d . . . . .
C38 C 0.53484(6) 0.03231(10) 0.35485(8) 0.0385(3) Uani 1 1 d . . . . .
C49 C 0.41584(6) -0.09781(10) 0.39411(8) 0.0411(3) Uani 1 1 d . . . . .
H49 H 0.4157 -0.0223 0.4072 0.049 Uiso 1 1 calc R . . . .
C31 C 0.36893(7) 0.12602(11) 0.18284(9) 0.0428(3) Uani 1 1 d . . . . .
C48 C 0.35944(6) -0.16453(11) 0.39154(8) 0.0425(3) Uani 1 1 d . . . . .
H48 H 0.3225 -0.1339 0.4037 0.051 Uiso 1 1 calc R . . . .
C43 C 0.53653(6) -0.07508(10) 0.38879(8) 0.0392(3) Uani 1 1 d . . . . .
C47 C 0.35839(6) -0.27662(11) 0.37081(8) 0.0420(3) Uani 1 1 d . . . . .
C6 C 0.87763(7) 0.62318(11) 0.69648(9) 0.0451(3) Uani 1 1 d . . . . .
C1 C 0.93692(6) 0.55208(10) 0.72393(8) 0.0411(3) Uani 1 1 d . . . . .
C24 C 0.92486(6) 0.43255(11) 0.52809(8) 0.0428(3) Uani 1 1 d . . . . .
H24 H 0.9323 0.5079 0.5212 0.051 Uiso 1 1 calc R . . . .
C7 C 0.88785(7) 0.70299(11) 0.63710(9) 0.0458(3) Uani 1 1 d . . . . .
C36 C 0.46580(7) 0.24206(11) 0.39933(9) 0.0456(3) Uani 1 1 d . . . . .
H36 H 0.5069 0.2220 0.4466 0.055 Uiso 1 1 calc R . . . .
C23 C 0.86326(7) 0.38218(12) 0.47067(9) 0.0482(3) Uani 1 1 d . . . . .
H23 H 0.8297 0.4235 0.4262 0.058 Uiso 1 1 calc R . . . .
C45 C 0.46975(7) -0.25440(11) 0.35655(9) 0.0461(3) Uani 1 1 d . . . . .
H45 H 0.5068 -0.2855 0.3447 0.055 Uiso 1 1 calc R . . . .
C39 C 0.59690(7) 0.09133(12) 0.37061(9) 0.0484(3) Uani 1 1 d . . . . .
H39 H 0.5948 0.1629 0.3478 0.058 Uiso 1 1 calc R . . . .
C15 C 1.10781(7) 0.37146(11) 0.66818(9) 0.0474(3) Uani 1 1 d . . . . .
H15 H 1.1073 0.3022 0.6424 0.057 Uiso 1 1 calc R . . . .
C46 C 0.41403(7) -0.32102(11) 0.35288(10) 0.0485(3) Uani 1 1 d . . . . .
H46 H 0.4136 -0.3961 0.3383 0.058 Uiso 1 1 calc R . . . .
C18 C 1.11111(7) 0.57602(12) 0.74615(9) 0.0497(3) Uani 1 1 d . . . . .
H18 H 1.1123 0.6448 0.7728 0.060 Uiso 1 1 calc R . . . .
C11 C 0.97774(8) 0.73653(11) 0.57618(9) 0.0480(3) Uani 1 1 d . . . . .
H11 H 1.0206 0.7185 0.5722 0.058 Uiso 1 1 calc R . . . .
C20 C 0.96282(7) 0.26071(11) 0.60468(9) 0.0486(3) Uani 1 1 d . . . . .
H20 H 0.9958 0.2195 0.6499 0.058 Uiso 1 1 calc R . . . .
C27 C 0.43592(8) -0.03551(12) 0.16605(9) 0.0512(3) Uani 1 1 d . . . . .
H27 H 0.4739 -0.0846 0.1889 0.061 Uiso 1 1 calc R . . . .
C42 C 0.60317(7) -0.12048(12) 0.43754(10) 0.0500(3) Uani 1 1 d . . . . .
H42 H 0.6061 -0.1921 0.4604 0.060 Uiso 1 1 calc R . . . .
C2 C 0.94497(8) 0.46601(12) 0.78325(10) 0.0519(3) Uani 1 1 d . . . . .
H2 H 0.9844 0.4194 0.8010 0.062 Uiso 1 1 calc R . . . .
C22 C 0.85234(7) 0.26990(13) 0.48028(9) 0.0500(3) Uani 1 1 d . . . . .
C33 C 0.34121(7) 0.30341(11) 0.25610(10) 0.0507(3) Uani 1 1 d . . . . .
H33 H 0.3002 0.3246 0.2090 0.061 Uiso 1 1 calc R . . . .
C35 C 0.42721(8) 0.33500(11) 0.40282(10) 0.0523(3) Uani 1 1 d . . . . .
H35 H 0.4426 0.3783 0.4536 0.063 Uiso 1 1 calc R . . . .
C21 C 0.90203(8) 0.20961(12) 0.54781(10) 0.0550(4) Uani 1 1 d . . . . .
H21 H 0.8943 0.1344 0.5548 0.066 Uiso 1 1 calc R . . . .
C34 C 0.36579(8) 0.36548(11) 0.33201(11) 0.0553(4) Uani 1 1 d . . . . .
H34 H 0.3410 0.4289 0.3362 0.066 Uiso 1 1 calc R . . . .
C30 C 0.31984(8) 0.11256(13) 0.09655(10) 0.0576(4) Uani 1 1 d . . . . .
H30 H 0.2813 0.1606 0.0734 0.069 Uiso 1 1 calc R . . . .
C16 C 1.17190(7) 0.41838(13) 0.72026(10) 0.0549(4) Uani 1 1 d . . . . .
H16 H 1.2140 0.3809 0.7292 0.066 Uiso 1 1 calc R . . . .
C10 C 0.93627(9) 0.82308(12) 0.52787(10) 0.0570(4) Uani 1 1 d . . . . .
H10 H 0.9514 0.8637 0.4903 0.068 Uiso 1 1 calc R . . . .
C40 C 0.66186(7) 0.04436(13) 0.41996(11) 0.0575(4) Uani 1 1 d . . . . .
H40 H 0.7034 0.0843 0.4311 0.069 Uiso 1 1 calc R . . . .
C41 C 0.66456(7) -0.06185(13) 0.45247(11) 0.0581(4) Uani 1 1 d . . . . .
H41 H 0.7082 -0.0943 0.4848 0.070 Uiso 1 1 calc R . . . .
C8 C 0.84782(8) 0.79175(13) 0.58806(11) 0.0602(4) Uani 1 1 d . . . . .
H8 H 0.8050 0.8108 0.5918 0.072 Uiso 1 1 calc R . . . .
C50 C 0.24839(8) -0.30959(14) 0.38586(12) 0.0635(4) Uani 1 1 d . . . . .
H50A H 0.2240 -0.2520 0.3448 0.095 Uiso 1 1 calc GR . . . .
H50B H 0.2662 -0.2798 0.4445 0.095 Uiso 1 1 calc GR . . . .
H50C H 0.2161 -0.3696 0.3816 0.095 Uiso 1 1 calc GR . . . .
C17 C 1.17361(7) 0.52057(13) 0.75895(10) 0.0568(4) Uani 1 1 d . . . . .
H17 H 1.2169 0.5524 0.7938 0.068 Uiso 1 1 calc R . . . .
C5 C 0.82521(8) 0.60651(14) 0.72942(11) 0.0587(4) Uani 1 1 d . . . . .
H5 H 0.7855 0.6524 0.7118 0.070 Uiso 1 1 calc R . . . .
C28 C 0.38687(9) -0.04534(14) 0.08049(10) 0.0641(4) Uani 1 1 d . . . . .
H28 H 0.3924 -0.1017 0.0449 0.077 Uiso 1 1 calc R . . . .
C3 C 0.89191(9) 0.45234(14) 0.81494(11) 0.0632(4) Uani 1 1 d . . . . .
H3 H 0.8959 0.3956 0.8551 0.076 Uiso 1 1 calc R . . . .
C9 C 0.87230(9) 0.85088(14) 0.53407(11) 0.0644(4) Uani 1 1 d . . . . .
H9 H 0.8458 0.9102 0.5013 0.077 Uiso 1 1 calc R . . . .
C4 C 0.83284(9) 0.52147(14) 0.78820(12) 0.0665(4) Uani 1 1 d . . . . .
H4 H 0.7979 0.5100 0.8104 0.080 Uiso 1 1 calc R . . . .
C29 C 0.32937(9) 0.02717(15) 0.04643(11) 0.0681(4) Uani 1 1 d . . . . .
H29 H 0.2969 0.0177 -0.0111 0.082 Uiso 1 1 calc R . . . .
C25 C 0.74700(9) 0.2665(2) 0.34975(11) 0.0856(6) Uani 1 1 d . . . . .
H25A H 0.7727 0.2925 0.3155 0.128 Uiso 1 1 calc GR . . . .
H25B H 0.7257 0.3288 0.3669 0.128 Uiso 1 1 calc GR . . . .
H25C H 0.7106 0.2155 0.3153 0.128 Uiso 1 1 calc GR . . . .

loop_
_atom_site_aniso_label
_atom_site_aniso_U_11
_atom_site_aniso_U_22
_atom_site_aniso_U_33
_atom_site_aniso_U_23
_atom_site_aniso_U_13
_atom_site_aniso_U_12
O2 0.0493(5) 0.0532(6) 0.0645(6) 0.0024(5) 0.0245(5) -0.0085(4)
N1 0.0377(5) 0.0398(5) 0.0430(5) -0.0021(4) 0.0168(4) 0.0016(4)
N2 0.0405(5) 0.0356(5) 0.0389(5) 0.0004(4) 0.0127(4) 0.0034(4)
O1 0.0589(6) 0.0896(8) 0.0554(6) -0.0098(6) 0.0121(5) -0.0373(6)
C37 0.0410(6) 0.0335(6) 0.0436(6) 0.0032(5) 0.0198(5) -0.0006(5)
C44 0.0396(6) 0.0376(6) 0.0381(6) 0.0022(5) 0.0148(5) 0.0032(5)
C26 0.0409(6) 0.0380(6) 0.0397(6) 0.0006(5) 0.0156(5) -0.0041(5)
C14 0.0374(6) 0.0400(6) 0.0372(6) 0.0015(5) 0.0130(5) 0.0008(5)
C32 0.0392(6) 0.0382(6) 0.0478(7) 0.0054(5) 0.0186(5) -0.0002(5)
C13 0.0349(6) 0.0410(6) 0.0401(6) 0.0002(5) 0.0142(5) 0.0009(5)
C19 0.0388(6) 0.0401(6) 0.0379(6) -0.0035(5) 0.0151(5) -0.0022(5)
C12 0.0420(6) 0.0370(6) 0.0409(6) -0.0065(5) 0.0133(5) 0.0001(5)
C38 0.0389(6) 0.0387(6) 0.0375(6) -0.0015(5) 0.0144(5) 0.0026(5)
C49 0.0413(6) 0.0369(6) 0.0441(7) 0.0012(5) 0.0154(5) 0.0058(5)
C31 0.0399(6) 0.0430(7) 0.0443(7) 0.0043(5) 0.0151(5) -0.0032(5)
C48 0.0371(6) 0.0481(7) 0.0422(7) 0.0039(5) 0.0152(5) 0.0068(5)
C43 0.0388(6) 0.0391(6) 0.0415(6) -0.0012(5) 0.0174(5) 0.0033(5)
C47 0.0408(6) 0.0452(7) 0.0372(6) 0.0051(5) 0.0122(5) -0.0032(5)
C6 0.0378(6) 0.0472(7) 0.0495(7) -0.0066(6) 0.0160(5) -0.0003(5)
C1 0.0380(6) 0.0428(6) 0.0421(6) -0.0070(5) 0.0151(5) -0.0030(5)
C24 0.0424(6) 0.0412(6) 0.0419(7) -0.0035(5) 0.0132(5) -0.0019(5)
C7 0.0412(7) 0.0454(7) 0.0474(7) -0.0052(6) 0.0136(6) 0.0033(5)
C36 0.0505(7) 0.0415(7) 0.0456(7) 0.0000(5) 0.0195(6) -0.0006(6)
C23 0.0400(6) 0.0581(8) 0.0419(7) -0.0030(6) 0.0107(5) -0.0006(6)
C45 0.0477(7) 0.0411(7) 0.0556(8) -0.0023(6) 0.0268(6) 0.0038(6)
C39 0.0470(7) 0.0445(7) 0.0541(8) 0.0012(6) 0.0200(6) -0.0047(6)
C15 0.0431(7) 0.0443(7) 0.0521(7) -0.0014(6) 0.0156(6) 0.0064(6)
C46 0.0547(8) 0.0378(6) 0.0569(8) -0.0040(6) 0.0259(6) -0.0016(6)
C18 0.0434(7) 0.0483(7) 0.0527(8) -0.0102(6) 0.0133(6) -0.0056(6)
C11 0.0541(7) 0.0431(7) 0.0488(7) -0.0051(6) 0.0222(6) -0.0012(6)
C20 0.0510(7) 0.0453(7) 0.0455(7) 0.0037(6) 0.0144(6) -0.0037(6)
C27 0.0562(8) 0.0468(7) 0.0501(7) -0.0058(6) 0.0201(6) -0.0003(6)
C42 0.0439(7) 0.0464(7) 0.0579(8) 0.0091(6) 0.0179(6) 0.0094(6)
C2 0.0500(7) 0.0526(8) 0.0542(8) 0.0039(6) 0.0215(6) 0.0023(6)
C22 0.0438(7) 0.0650(9) 0.0430(7) -0.0114(6) 0.0187(6) -0.0194(6)
C33 0.0429(7) 0.0452(7) 0.0645(9) 0.0067(6) 0.0214(6) 0.0066(6)
C35 0.0613(8) 0.0420(7) 0.0597(9) -0.0070(6) 0.0302(7) -0.0022(6)
C21 0.0636(9) 0.0473(7) 0.0543(8) -0.0020(6) 0.0229(7) -0.0180(7)
C34 0.0553(8) 0.0399(7) 0.0802(10) 0.0002(7) 0.0366(8) 0.0054(6)
C30 0.0502(8) 0.0582(9) 0.0521(8) 0.0047(7) 0.0062(6) -0.0014(7)
C16 0.0365(7) 0.0596(8) 0.0642(9) 0.0034(7) 0.0145(6) 0.0073(6)
C10 0.0733(10) 0.0465(7) 0.0523(8) 0.0025(6) 0.0252(7) 0.0008(7)
C40 0.0399(7) 0.0644(9) 0.0659(9) -0.0002(7) 0.0178(6) -0.0080(6)
C41 0.0373(7) 0.0646(9) 0.0668(9) 0.0062(8) 0.0140(6) 0.0083(6)
C8 0.0518(8) 0.0603(9) 0.0641(9) 0.0051(7) 0.0177(7) 0.0155(7)
C50 0.0462(8) 0.0675(10) 0.0803(11) 0.0147(8) 0.0284(8) 0.0001(7)
C17 0.0362(7) 0.0621(9) 0.0627(9) -0.0058(7) 0.0088(6) -0.0063(6)
C5 0.0450(7) 0.0623(9) 0.0744(10) -0.0049(8) 0.0291(7) 0.0008(7)
C28 0.0751(10) 0.0624(9) 0.0500(8) -0.0148(7) 0.0192(7) -0.0045(8)
C3 0.0666(9) 0.0649(9) 0.0664(10) 0.0086(8) 0.0347(8) -0.0026(8)
C9 0.0712(10) 0.0554(9) 0.0603(9) 0.0096(7) 0.0186(8) 0.0166(8)
C4 0.0604(9) 0.0713(10) 0.0831(11) -0.0017(9) 0.0444(9) -0.0053(8)
C29 0.0724(10) 0.0693(10) 0.0465(8) -0.0071(8) 0.0052(7) -0.0081(8)
C25 0.0661(11) 0.1262(17) 0.0493(9) -0.0049(10) 0.0055(8) -0.0425(11)

loop_
_atom_type_symbol
_atom_type_description
_atom_type_scat_dispersion_real
_atom_type_scat_dispersion_imag
_atom_type_scat_source
C C 0.0181 0.0091 'International Tables Vol C Tables 4.2.6.8 and 6.1.1.4'
H H 0.0000 0.0000 'International Tables Vol C Tables 4.2.6.8 and 6.1.1.4'
N N 0.0311 0.0180 'International Tables Vol C Tables 4.2.6.8 and 6.1.1.4'
O O 0.0492 0.0322 'International Tables Vol C Tables 4.2.6.8 and 6.1.1.4'

loop_
_geom_angle_atom_site_label_1
_geom_angle_atom_site_label_2
_geom_angle_atom_site_label_3
_geom_angle
_geom_angle_site_symmetry_1
_geom_angle_site_symmetry_3
_geom_angle_publ_flag
C47 O2 C50 117.99(11) . . ?
C12 N1 C13 126.88(10) . . ?
C12 N1 C1 108.45(10) . . ?
C1 N1 C13 124.47(10) . . ?
C37 N2 C38 125.52(10) . . ?
C26 N2 C37 108.74(10) . . ?
C26 N2 C38 125.40(10) . . ?
C22 O1 C25 117.24(13) . . ?
N2 C37 C32 108.72(11) . . ?
C36 C37 N2 129.33(11) . . ?
C36 C37 C32 121.95(12) . . ?
C49 C44 C43 122.65(11) . . ?
C49 C44 C45 117.47(12) . . ?
C45 C44 C43 119.67(11) . . ?
N2 C26 C31 108.76(11) . . ?
C27 C26 N2 128.92(12) . . ?
C27 C26 C31 122.23(12) . . ?
C13 C14 C19 122.48(11) . . ?
C13 C14 C15 117.56(11) . . ?
C15 C14 C19 119.96(11) . . ?
C37 C32 C31 106.87(11) . . ?
C33 C32 C37 119.02(13) . . ?
C33 C32 C31 134.09(12) . . ?
C14 C13 N1 120.29(10) . . ?
C18 C13 N1 118.71(11) . . ?
C18 C13 C14 120.93(11) . . ?
C24 C19 C14 121.64(11) . . ?
C24 C19 C20 117.91(11) . . ?
C20 C19 C14 120.36(11) . . ?
N1 C12 C7 108.79(11) . . ?
N1 C12 C11 129.34(12) . . ?
C11 C12 C7 121.84(12) . . ?
C43 C38 N2 120.54(11) . . ?
C39 C38 N2 118.44(11) . . ?
C39 C38 C43 121.01(11) . . ?
C44 C49 H49 119.3 . . ?
C44 C49 C48 121.45(12) . . ?
C48 C49 H49 119.3 . . ?
C26 C31 C32 106.88(11) . . ?
C30 C31 C26 119.07(13) . . ?
C30 C31 C32 133.95(13) . . ?
C49 C48 H48 120.0 . . ?
C47 C48 C49 119.92(12) . . ?
C47 C48 H48 120.0 . . ?
C38 C43 C44 123.93(11) . . ?
C42 C43 C44 118.92(11) . . ?
C42 C43 C38 117.14(11) . . ?
O2 C47 C48 125.07(12) . . ?
O2 C47 C46 115.65(12) . . ?
C48 C47 C46 119.28(12) . . ?
C1 C6 C7 106.68(11) . . ?
C5 C6 C1 119.11(13) . . ?
C5 C6 C7 134.19(13) . . ?
N1 C1 C6 109.03(11) . . ?
C2 C1 N1 128.94(12) . . ?
C2 C1 C6 122.01(12) . . ?
C19 C24 H24 119.1 . . ?
C19 C24 C23 121.70(12) . . ?
C23 C24 H24 119.1 . . ?
C12 C7 C6 107.04(11) . . ?
C8 C7 C12 119.03(14) . . ?
C8 C7 C6 133.92(13) . . ?
C37 C36 H36 121.3 . . ?
C35 C36 C37 117.39(13) . . ?
C35 C36 H36 121.3 . . ?
C24 C23 H23 120.4 . . ?
C22 C23 C24 119.30(13) . . ?
C22 C23 H23 120.4 . . ?
C44 C45 H45 119.2 . . ?
C46 C45 C44 121.69(12) . . ?
C46 C45 H45 119.2 . . ?
C38 C39 H39 119.8 . . ?
C40 C39 C38 120.31(13) . . ?
C40 C39 H39 119.8 . . ?
C14 C15 H15 119.3 . . ?
C16 C15 C14 121.45(13) . . ?
C16 C15 H15 119.3 . . ?
C47 C46 H46 119.9 . . ?
C45 C46 C47 120.17(12) . . ?
C45 C46 H46 119.9 . . ?
C13 C18 H18 120.0 . . ?
C17 C18 C13 120.00(13) . . ?
C17 C18 H18 120.0 . . ?
C12 C11 H11 121.3 . . ?
C10 C11 C12 117.48(13) . . ?
C10 C11 H11 121.3 . . ?
C19 C20 H20 119.5 . . ?
C21 C20 C19 120.93(13) . . ?
C21 C20 H20 119.5 . . ?
C26 C27 H27 121.4 . . ?
C28 C27 C26 117.13(14) . . ?
C28 C27 H27 121.4 . . ?
C43 C42 H42 119.2 . . ?
C41 C42 C43 121.60(13) . . ?
C41 C42 H42 119.2 . . ?
C1 C2 H2 121.4 . . ?
C3 C2 C1 117.23(14) . . ?
C3 C2 H2 121.4 . . ?
O1 C22 C23 124.21(14) . . ?
O1 C22 C21 115.87(13) . . ?
C23 C22 C21 119.92(12) . . ?
C32 C33 H33 120.4 . . ?
C34 C33 C32 119.14(13) . . ?
C34 C33 H33 120.4 . . ?
C36 C35 H35 119.3 . . ?
C36 C35 C34 121.47(14) . . ?
C34 C35 H35 119.3 . . ?
C20 C21 C22 120.22(13) . . ?
C20 C21 H21 119.9 . . ?
C22 C21 H21 119.9 . . ?
C33 C34 C35 121.01(13) . . ?
C33 C34 H34 119.5 . . ?
C35 C34 H34 119.5 . . ?
C31 C30 H30 120.5 . . ?
C29 C30 C31 118.96(14) . . ?
C29 C30 H30 120.5 . . ?
C15 C16 H16 120.0 . . ?
C17 C16 C15 119.97(13) . . ?
C17 C16 H16 120.0 . . ?
C11 C10 H10 119.2 . . ?
C11 C10 C9 121.50(15) . . ?
C9 C10 H10 119.2 . . ?
C39 C40 H40 120.3 . . ?
C41 C40 C39 119.45(13) . . ?
C41 C40 H40 120.3 . . ?
C42 C41 H41 119.8 . . ?
C40 C41 C42 120.49(13) . . ?
C40 C41 H41 119.8 . . ?
C7 C8 H8 120.3 . . ?
C9 C8 C7 119.31(15) . . ?
C9 C8 H8 120.3 . . ?
O2 C50 H50A 109.5 . . ?
O2 C50 H50B 109.5 . . ?
O2 C50 H50C 109.5 . . ?
H50A C50 H50B 109.5 . . ?
H50A C50 H50C 109.5 . . ?
H50B C50 H50C 109.5 . . ?
C18 C17 H17 120.0 . . ?
C16 C17 C18 120.08(13) . . ?
C16 C17 H17 120.0 . . ?
C6 C5 H5 120.4 . . ?
C4 C5 C6 119.20(14) . . ?
C4 C5 H5 120.4 . . ?
C27 C28 H28 119.2 . . ?
C27 C28 C29 121.57(15) . . ?
C29 C28 H28 119.2 . . ?
C2 C3 H3 119.2 . . ?
C2 C3 C4 121.51(15) . . ?
C4 C3 H3 119.2 . . ?
C10 C9 H9 119.6 . . ?
C8 C9 C10 120.82(14) . . ?
C8 C9 H9 119.6 . . ?
C5 C4 C3 120.94(14) . . ?
C5 C4 H4 119.5 . . ?
C3 C4 H4 119.5 . . ?
C30 C29 C28 121.02(14) . . ?
C30 C29 H29 119.5 . . ?
C28 C29 H29 119.5 . . ?
O1 C25 H25A 109.5 . . ?
O1 C25 H25B 109.5 . . ?
O1 C25 H25C 109.5 . . ?
H25A C25 H25B 109.5 . . ?
H25A C25 H25C 109.5 . . ?
H25B C25 H25C 109.5 . . ?

loop_
_geom_bond_atom_site_label_1
_geom_bond_atom_site_label_2
_geom_bond_distance
_geom_bond_site_symmetry_2
_geom_bond_publ_flag
O2 C47 1.3685(15) . ?
O2 C50 1.4194(18) . ?
N1 C13 1.4297(15) . ?
N1 C12 1.3896(16) . ?
N1 C1 1.3914(16) . ?
N2 C37 1.3910(15) . ?
N2 C26 1.3903(16) . ?
N2 C38 1.4305(15) . ?
O1 C22 1.3722(16) . ?
O1 C25 1.420(2) . ?
C37 C32 1.4076(17) . ?
C37 C36 1.3897(18) . ?
C44 C49 1.3849(17) . ?
C44 C43 1.4848(17) . ?
C44 C45 1.3952(17) . ?
C26 C31 1.4070(18) . ?
C26 C27 1.3888(18) . ?
C14 C13 1.3966(17) . ?
C14 C19 1.4860(16) . ?
C14 C15 1.3982(17) . ?
C32 C31 1.4435(19) . ?
C32 C33 1.3940(18) . ?
C13 C18 1.3856(17) . ?
C19 C24 1.3851(17) . ?
C19 C20 1.3960(18) . ?
C12 C7 1.4071(18) . ?
C12 C11 1.3904(19) . ?
C38 C43 1.3983(17) . ?
C38 C39 1.3868(18) . ?
C49 H49 0.9300 . ?
C49 C48 1.3904(18) . ?
C31 C30 1.3969(19) . ?
C48 H48 0.9300 . ?
C48 C47 1.3840(19) . ?
C43 C42 1.3969(17) . ?
C47 C46 1.3875(19) . ?
C6 C1 1.4059(18) . ?
C6 C7 1.440(2) . ?
C6 C5 1.391(2) . ?
C1 C2 1.3864(19) . ?
C24 H24 0.9300 . ?
C24 C23 1.3872(18) . ?
C7 C8 1.394(2) . ?
C36 H36 0.9300 . ?
C36 C35 1.3790(19) . ?
C23 H23 0.9300 . ?
C23 C22 1.383(2) . ?
C45 H45 0.9300 . ?
C45 C46 1.3733(19) . ?
C39 H39 0.9300 . ?
C39 C40 1.381(2) . ?
C15 H15 0.9300 . ?
C15 C16 1.3784(19) . ?
C46 H46 0.9300 . ?
C18 H18 0.9300 . ?
C18 C17 1.382(2) . ?
C11 H11 0.9300 . ?
C11 C10 1.381(2) . ?
C20 H20 0.9300 . ?
C20 C21 1.3774(19) . ?
C27 H27 0.9300 . ?
C27 C28 1.383(2) . ?
C42 H42 0.9300 . ?
C42 C41 1.375(2) . ?
C2 H2 0.9300 . ?
C2 C3 1.384(2) . ?
C22 C21 1.385(2) . ?
C33 H33 0.9300 . ?
C33 C34 1.373(2) . ?
C35 H35 0.9300 . ?
C35 C34 1.392(2) . ?
C21 H21 0.9300 . ?
C34 H34 0.9300 . ?
C30 H30 0.9300 . ?
C30 C29 1.376(2) . ?
C16 H16 0.9300 . ?
C16 C17 1.375(2) . ?
C10 H10 0.9300 . ?
C10 C9 1.392(2) . ?
C40 H40 0.9300 . ?
C40 C41 1.374(2) . ?
C41 H41 0.9300 . ?
C8 H8 0.9300 . ?
C8 C9 1.374(2) . ?
C50 H50A 0.9600 . ?
C50 H50B 0.9600 . ?
C50 H50C 0.9600 . ?
C17 H17 0.9300 . ?
C5 H5 0.9300 . ?
C5 C4 1.373(2) . ?
C28 H28 0.9300 . ?
C28 C29 1.394(2) . ?
C3 H3 0.9300 . ?
C3 C4 1.388(2) . ?
C9 H9 0.9300 . ?
C4 H4 0.9300 . ?
C29 H29 0.9300 . ?
C25 H25A 0.9600 . ?
C25 H25B 0.9600 . ?
C25 H25C 0.9600 . ?

loop_
_geom_torsion_atom_site_label_1
_geom_torsion_atom_site_label_2
_geom_torsion_atom_site_label_3
_geom_torsion_atom_site_label_4
_geom_torsion
_geom_torsion_site_symmetry_1
_geom_torsion_site_symmetry_2
_geom_torsion_site_symmetry_3
_geom_torsion_site_symmetry_4
_geom_torsion_publ_flag
O2 C47 C46 C45 -179.50(12) . . . . ?
N1 C13 C18 C17 177.30(13) . . . . ?
N1 C12 C7 C6 -0.44(14) . . . . ?
N1 C12 C7 C8 -179.52(12) . . . . ?
N1 C12 C11 C10 178.37(13) . . . . ?
N1 C1 C2 C3 177.68(13) . . . . ?
N2 C37 C32 C31 -0.68(14) . . . . ?
N2 C37 C32 C33 -179.50(11) . . . . ?
N2 C37 C36 C35 -179.77(12) . . . . ?
N2 C26 C31 C32 0.97(14) . . . . ?
N2 C26 C31 C30 177.86(12) . . . . ?
N2 C26 C27 C28 -176.24(14) . . . . ?
N2 C38 C43 C44 -3.76(18) . . . . ?
N2 C38 C43 C42 177.63(12) . . . . ?
N2 C38 C39 C40 -178.36(13) . . . . ?
O1 C22 C21 C20 178.79(13) . . . . ?
C37 N2 C26 C31 -1.41(14) . . . . ?
C37 N2 C26 C27 175.21(13) . . . . ?
C37 N2 C38 C43 117.11(13) . . . . ?
C37 N2 C38 C39 -64.10(16) . . . . ?
C37 C32 C31 C26 -0.18(14) . . . . ?
C37 C32 C31 C30 -176.40(15) . . . . ?
C37 C32 C33 C34 -0.95(19) . . . . ?
C37 C36 C35 C34 -0.3(2) . . . . ?
C44 C49 C48 C47 -0.98(19) . . . . ?
C44 C43 C42 C41 -177.98(13) . . . . ?
C44 C45 C46 C47 -0.4(2) . . . . ?
C26 N2 C37 C32 1.29(13) . . . . ?
C26 N2 C37 C36 -179.32(12) . . . . ?
C26 N2 C38 C43 -70.28(16) . . . . ?
C26 N2 C38 C39 108.51(14) . . . . ?
C26 C31 C30 C29 -1.0(2) . . . . ?
C26 C27 C28 C29 -0.9(2) . . . . ?
C14 C13 C18 C17 0.3(2) . . . . ?
C14 C19 C24 C23 176.03(12) . . . . ?
C14 C19 C20 C21 -175.75(13) . . . . ?
C14 C15 C16 C17 0.1(2) . . . . ?
C32 C37 C36 C35 -0.45(19) . . . . ?
C32 C31 C30 C29 174.91(15) . . . . ?
C32 C33 C34 C35 0.3(2) . . . . ?
C13 N1 C12 C7 175.96(11) . . . . ?
C13 N1 C12 C11 -2.0(2) . . . . ?
C13 N1 C1 C6 -176.20(11) . . . . ?
C13 N1 C1 C2 5.9(2) . . . . ?
C13 C14 C19 C24 48.83(18) . . . . ?
C13 C14 C19 C20 -134.64(13) . . . . ?
C13 C14 C15 C16 -0.4(2) . . . . ?
C13 C18 C17 C16 -0.6(2) . . . . ?
C19 C14 C13 N1 4.02(18) . . . . ?
C19 C14 C13 C18 -179.06(12) . . . . ?
C19 C14 C15 C16 178.86(13) . . . . ?
C19 C24 C23 C22 -0.5(2) . . . . ?
C19 C20 C21 C22 -0.2(2) . . . . ?
C12 N1 C13 C14 -103.88(14) . . . . ?
C12 N1 C13 C18 79.13(16) . . . . ?
C12 N1 C1 C6 -0.97(14) . . . . ?
C12 N1 C1 C2 -178.90(13) . . . . ?
C12 C7 C8 C9 1.0(2) . . . . ?
C12 C11 C10 C9 0.4(2) . . . . ?
C38 N2 C37 C32 174.93(11) . . . . ?
C38 N2 C37 C36 -5.7(2) . . . . ?
C38 N2 C26 C31 -175.06(11) . . . . ?
C38 N2 C26 C27 1.6(2) . . . . ?
C38 C43 C42 C41 0.7(2) . . . . ?
C38 C39 C40 C41 0.8(2) . . . . ?
C49 C44 C43 C38 -48.59(18) . . . . ?
C49 C44 C43 C42 129.99(14) . . . . ?
C49 C44 C45 C46 -0.5(2) . . . . ?
C49 C48 C47 O2 -179.82(12) . . . . ?
C49 C48 C47 C46 0.06(19) . . . . ?
C31 C26 C27 C28 0.0(2) . . . . ?
C31 C32 C33 C34 -179.38(14) . . . . ?
C31 C30 C29 C28 0.0(3) . . . . ?
C48 C47 C46 C45 0.6(2) . . . . ?
C43 C44 C49 C48 -173.54(12) . . . . ?
C43 C44 C45 C46 174.39(13) . . . . ?
C43 C38 C39 C40 0.4(2) . . . . ?
C43 C42 C41 C40 0.4(2) . . . . ?
C6 C1 C2 C3 0.0(2) . . . . ?
C6 C7 C8 C9 -177.78(15) . . . . ?
C6 C5 C4 C3 0.0(3) . . . . ?
C1 N1 C13 C14 70.46(16) . . . . ?
C1 N1 C13 C18 -106.52(15) . . . . ?
C1 N1 C12 C7 0.87(14) . . . . ?
C1 N1 C12 C11 -177.08(13) . . . . ?
C1 C6 C7 C12 -0.15(14) . . . . ?
C1 C6 C7 C8 178.73(15) . . . . ?
C1 C6 C5 C4 0.3(2) . . . . ?
C1 C2 C3 C4 0.3(2) . . . . ?
C24 C19 C20 C21 0.9(2) . . . . ?
C24 C23 C22 O1 -178.44(13) . . . . ?
C24 C23 C22 C21 1.3(2) . . . . ?
C7 C12 C11 C10 0.66(19) . . . . ?
C7 C6 C1 N1 0.68(14) . . . . ?
C7 C6 C1 C2 178.79(12) . . . . ?
C7 C6 C5 C4 -178.47(15) . . . . ?
C7 C8 C9 C10 0.1(2) . . . . ?
C36 C37 C32 C31 179.88(11) . . . . ?
C36 C37 C32 C33 1.06(19) . . . . ?
C36 C35 C34 C33 0.3(2) . . . . ?
C23 C22 C21 C20 -1.0(2) . . . . ?
C45 C44 C49 C48 1.18(19) . . . . ?
C45 C44 C43 C38 136.80(13) . . . . ?
C45 C44 C43 C42 -44.61(18) . . . . ?
C39 C38 C43 C44 177.48(12) . . . . ?
C39 C38 C43 C42 -1.13(18) . . . . ?
C39 C40 C41 C42 -1.2(2) . . . . ?
C15 C14 C13 N1 -176.76(12) . . . . ?
C15 C14 C13 C18 0.16(19) . . . . ?
C15 C14 C19 C24 -130.37(14) . . . . ?
C15 C14 C19 C20 46.16(18) . . . . ?
C15 C16 C17 C18 0.4(2) . . . . ?
C11 C12 C7 C6 177.69(12) . . . . ?
C11 C12 C7 C8 -1.4(2) . . . . ?
C11 C10 C9 C8 -0.8(2) . . . . ?
C20 C19 C24 C23 -0.58(19) . . . . ?
C27 C26 C31 C32 -175.92(12) . . . . ?
C27 C26 C31 C30 0.97(19) . . . . ?
C27 C28 C29 C30 0.9(3) . . . . ?
C2 C3 C4 C5 -0.3(3) . . . . ?
C33 C32 C31 C26 178.39(14) . . . . ?
C33 C32 C31 C30 2.2(3) . . . . ?
C50 O2 C47 C48 -1.58(19) . . . . ?
C50 O2 C47 C46 178.53(13) . . . . ?
C5 C6 C1 N1 -178.41(12) . . . . ?
C5 C6 C1 C2 -0.3(2) . . . . ?
C5 C6 C7 C12 178.75(15) . . . . ?
C5 C6 C7 C8 -2.4(3) . . . . ?
C25 O1 C22 C23 7.7(2) . . . . ?
C25 O1 C22 C21 -172.03(15) . . . . ?
